data_4322046
loop_
_publ_author_name
'Rodolphe Cl\'erac'
'F. Albert Cotton'
'Kim R. Dunbar'
'Carlos A. Murillo'
'Isabel Pascual'
'Xiaoping Wang'

_publ_contact_author_address
; Dept. of Chemistry
  P.O. Box 30012
  Texas A&M University
  College Station, TX 77842-3012
  USA
;
_publ_contact_author_email cotton@tamu.edu
_publ_contact_author_fax '(409) 845 9351'
_publ_contact_author_name 'F.A. Cotton'
_publ_contact_author_phone '(409) 845 4432'
_publ_section_title
;
 Further Study of the Linear Trinickel(II) Complex of Dipyridylamide
;
_journal_name_full 'Inorganic Chemistry'
_journal_page_first 2655
_journal_page_last 2657
_journal_paper_doi 10.1021/ic990006t
_journal_volume 38
_journal_year 1999
_chemical_compound_source synthesis
_chemical_formula_structural Ni3(dpa)4Cl2.THF
_chemical_formula_sum 'C44 H40 Cl2 N12 Ni3 O'
_chemical_formula_weight 999.91
_chemical_name_systematic
; 
 ? 
;
_space_group_IT_number 56
_symmetry_cell_setting orthorhombic
_symmetry_space_group_name_Hall '-P 2ab 2ac'
_symmetry_space_group_name_H-M 'P c c n'
_atom_sites_solution_hydrogens geom
_atom_sites_solution_primary direct
_atom_sites_solution_secondary difmap
_audit_creation_method SHELXL
_cell_angle_alpha 90.00
_cell_angle_beta 90.00
_cell_angle_gamma 90.00
_cell_formula_units_Z 4
_cell_length_a 12.6730(10)
_cell_length_b 14.138(2)
_cell_length_c 23.890(3)
_cell_measurement_reflns_used 25
_cell_measurement_temperature 173(2)
_cell_measurement_theta_max 14.5
_cell_measurement_theta_min 9.75
_cell_volume 4280.4(9)
_computing_cell_refinement CAD4
_computing_data_collection CAD4
_computing_data_reduction xCAD4
_computing_molecular_graphics XPW
_computing_publication_material CIFTAB
_computing_structure_refinement 'SHELXL-93 (Sheldrick, 1993)'
_computing_structure_solution 'SHELXS-86 (Sheldrick, 1990)'
_diffrn_ambient_temperature 173(2)
_diffrn_measurement_device 'Nonius CAD4'
_diffrn_measurement_method \w/2\q
_diffrn_radiation_monochromator graphite
_diffrn_radiation_source 'fine-focus sealed tube'
_diffrn_radiation_type MoK\a
_diffrn_radiation_wavelength 0.71073
_diffrn_reflns_av_R_equivalents 0.0000
_diffrn_reflns_av_sigmaI/netI 0.0791
_diffrn_reflns_limit_h_max 0
_diffrn_reflns_limit_h_min -13
_diffrn_reflns_limit_k_max 0
_diffrn_reflns_limit_k_min -15
_diffrn_reflns_limit_l_max 0
_diffrn_reflns_limit_l_min -25
_diffrn_reflns_number 2772
_diffrn_reflns_theta_max 22.46
_diffrn_reflns_theta_min 2.16
_diffrn_standards_decay_% 0
_diffrn_standards_interval_count 400
_diffrn_standards_interval_time 0
_diffrn_standards_number 3
_exptl_absorpt_coefficient_mu 1.483
_exptl_absorpt_correction_T_max 0.947
_exptl_absorpt_correction_T_min 0.794
_exptl_absorpt_correction_type 'psi scans'
_exptl_crystal_colour 'dark purple'
_exptl_crystal_density_diffrn 1.552
_exptl_crystal_density_meas ?
_exptl_crystal_density_method 'not measured'
_exptl_crystal_description block
_exptl_crystal_F_000 2056
_exptl_crystal_size_max 0.40
_exptl_crystal_size_mid 0.40
_exptl_crystal_size_min 0.30
_refine_diff_density_max 0.888
_refine_diff_density_min -0.468
_refine_diff_density_rms 0.102
_refine_ls_extinction_method none
_refine_ls_goodness_of_fit_all 1.090
_refine_ls_goodness_of_fit_obs 1.171
_refine_ls_hydrogen_treatment nonref
_refine_ls_matrix_type full
_refine_ls_number_parameters 276
_refine_ls_number_reflns 2772
_refine_ls_number_restraints 4
_refine_ls_restrained_S_all 1.090
_refine_ls_restrained_S_obs 1.170
_refine_ls_R_factor_all 0.1066
_refine_ls_R_factor_obs 0.0463
_refine_ls_shift/esd_max 0.001
_refine_ls_shift/esd_mean 0.000
_refine_ls_structure_factor_coef Fsqd
_refine_ls_weighting_details 'w=1/[\s^2^(Fo^2^)+(0.0515P)^2^+7.8558P] where P=(Fo^2^+2Fc^2^)/3'
_refine_ls_weighting_scheme calc
_refine_ls_wR_factor_all 0.1306
_refine_ls_wR_factor_obs 0.1101
_reflns_number_observed 1808
_reflns_number_total 2772
_reflns_observed_criterion >2sigma(I)
_cod_data_source_file ic990006t_1.cif
_cod_data_source_block 3
_cod_depositor_comments
;
The following automatic conversions were performed:

'_exptl_crystal_density_meas' value 'not measured' was changed to '?'
- the value is perceived as not measured.

Automatic conversion script
Id: cif_fix_values 3008 2015-01-20 13:52:24Z robertas 

The following automatic conversions were performed:

'_refine_ls_weighting_scheme' value 'calc
w=1/[\s^2^(Fo^2^)+(0.0515P)^2^+7.8558P] where P=(Fo^2^+2Fc^2^)/3' was
changed to 'calc'. New tag '_refine_ls_weighting_details' was
created. The value of the new tag was set to
'w=1/[\s^2^(Fo^2^)+(0.0515P)^2^+7.8558P] where P=(Fo^2^+2Fc^2^)/3'.

Automatic conversion script
Id: cif_fix_values 3143 2015-03-26 13:38:13Z robertas 
;
_cod_database_code 4322046

loop_
_symmetry_equiv_pos_as_xyz
'x, y, z'
'-x+1/2, -y+1/2, z'
'-x, y+1/2, -z+1/2'
'x+1/2, -y, -z+1/2'
'-x, -y, -z'
'x-1/2, y-1/2, -z'
'x, -y-1/2, z-1/2'
'-x-1/2, y, z-1/2'

loop_
_atom_site_aniso_label
_atom_site_aniso_U_11
_atom_site_aniso_U_22
_atom_site_aniso_U_33
_atom_site_aniso_U_23
_atom_site_aniso_U_13
_atom_site_aniso_U_12
Ni1 0.0121(4) 0.0247(5) 0.0216(5) -0.0009(4) 0.0011(4) -0.0017(4)
Ni2 0.0121(6) 0.0203(6) 0.0179(6) 0.000 0.000 0.0004(5)
Cl1 0.0157(9) 0.0389(10) 0.0324(10) -0.0021(9) 0.0003(8) -0.0071(8)
N1 0.017(3) 0.027(3) 0.022(3) 0.002(3) -0.007(3) 0.001(2)
N2 0.014(3) 0.022(3) 0.021(3) -0.002(3) -0.001(3) 0.001(3)
N3 0.016(3) 0.023(3) 0.020(3) 0.001(2) -0.004(2) 0.005(3)
N4 0.014(3) 0.028(3) 0.019(3) -0.001(3) 0.005(3) -0.007(2)
N5 0.014(3) 0.029(3) 0.022(3) 0.006(3) -0.002(3) -0.004(3)
N6 0.018(3) 0.025(3) 0.024(3) 0.002(3) -0.008(3) 0.000(3)
C1 0.017(4) 0.028(4) 0.030(4) -0.001(4) -0.003(3) -0.005(3)
C2 0.033(4) 0.042(5) 0.026(5) -0.003(4) -0.011(4) 0.002(4)
C3 0.047(5) 0.039(5) 0.020(4) 0.007(4) -0.002(4) 0.006(4)
C4 0.028(4) 0.030(4) 0.033(5) -0.001(4) -0.002(4) -0.005(3)
C5 0.019(4) 0.017(3) 0.023(4) 0.005(3) -0.001(3) 0.007(3)
C6 0.015(3) 0.026(4) 0.024(4) -0.003(3) -0.001(3) 0.002(3)
C7 0.019(4) 0.034(4) 0.039(5) 0.009(4) -0.010(4) 0.001(3)
C8 0.030(4) 0.025(4) 0.054(5) 0.012(4) -0.017(4) 0.002(3)
C9 0.031(4) 0.028(4) 0.064(6) 0.008(4) -0.011(4) -0.011(4)
C10 0.027(4) 0.030(4) 0.037(5) 0.005(4) -0.011(4) -0.011(4)
C11 0.031(4) 0.035(4) 0.027(4) -0.001(4) 0.005(4) -0.004(4)
C12 0.040(5) 0.042(4) 0.018(4) -0.001(4) 0.007(4) -0.012(4)
C13 0.052(5) 0.047(5) 0.020(4) 0.012(4) -0.008(4) -0.012(4)
C14 0.025(4) 0.051(5) 0.024(4) 0.011(4) -0.007(4) -0.002(4)
C15 0.024(4) 0.025(4) 0.029(4) 0.000(3) 0.004(3) -0.002(3)
C16 0.022(4) 0.034(4) 0.016(4) 0.004(3) -0.006(3) 0.001(3)
C17 0.030(4) 0.029(4) 0.045(5) 0.013(4) -0.009(4) 0.002(3)
C18 0.035(5) 0.030(4) 0.065(6) 0.011(4) -0.015(5) 0.009(4)
C19 0.017(4) 0.051(5) 0.067(6) 0.008(5) 0.000(4) 0.012(4)
C20 0.020(4) 0.040(5) 0.041(5) 0.003(4) -0.002(4) 0.003(4)

loop_
_atom_site_label
_atom_site_type_symbol
_atom_site_fract_x
_atom_site_fract_y
_atom_site_fract_z
_atom_site_U_iso_or_equiv
_atom_site_thermal_displace_type
_atom_site_occupancy
_atom_site_calc_flag
_atom_site_refinement_flags
_atom_site_disorder_group
Ni1 Ni 0.07926(6) 0.67392(6) 0.35292(4) 0.0195(3) Uani 1 d . .
Ni2 Ni 0.2500 0.7500 0.35027(5) 0.0168(3) Uani 1 d S .
Cl1 Cl -0.08564(12) 0.60062(12) 0.35656(7) 0.0290(4) Uani 1 d . .
N1 N 0.0773(4) 0.7251(4) 0.2704(2) 0.0220(13) Uani 1 d . .
N2 N 0.2039(4) 0.8349(4) 0.2943(2) 0.0190(12) Uani 1 d . .
N3 N 0.3349(4) 0.9391(3) 0.3208(2) 0.0198(13) Uani 1 d . .
N4 N 0.1276(4) 0.6387(4) 0.4338(2) 0.0203(13) Uani 1 d . .
N5 N 0.2982(4) 0.6657(4) 0.4054(2) 0.0218(13) Uani 1 d . .
N6 N 0.4709(4) 0.6946(4) 0.3794(2) 0.0225(13) Uani 1 d . .
C1 C 0.0201(5) 0.6776(5) 0.2319(3) 0.025(2) Uani 1 d . .
H1A H -0.0200(5) 0.6246(5) 0.2440(3) 0.030 Uiso 1 calc R .
C2 C 0.0167(6) 0.7012(5) 0.1774(3) 0.034(2) Uani 1 d . .
H2A H -0.0273(6) 0.6677(5) 0.1520(3) 0.040 Uiso 1 calc R .
C3 C 0.0799(6) 0.7765(5) 0.1593(3) 0.036(2) Uani 1 d . .
H3A H 0.0808(6) 0.7938(5) 0.1209(3) 0.043 Uiso 1 calc R .
C4 C 0.1406(5) 0.8252(5) 0.1973(3) 0.030(2) Uani 1 d . .
H4A H 0.1835(5) 0.8766(5) 0.1856(3) 0.036 Uiso 1 calc R .
C5 C 0.1383(5) 0.7984(4) 0.2530(3) 0.020(2) Uani 1 d . .
C6 C 0.2428(5) 0.9249(4) 0.2922(3) 0.022(2) Uani 1 d . .
C7 C 0.1943(5) 1.0000(5) 0.2648(3) 0.031(2) Uani 1 d . .
H7A H 0.1294(5) 0.9905(5) 0.2458(3) 0.037 Uiso 1 calc R .
C8 C 0.2404(6) 1.0880(5) 0.2653(3) 0.036(2) Uani 1 d . .
H8A H 0.2087(6) 1.1391(5) 0.2456(3) 0.044 Uiso 1 calc R .
C9 C 0.3329(6) 1.1017(5) 0.2947(3) 0.041(2) Uani 1 d . .
H9A H 0.3657(6) 1.1621(5) 0.2958(3) 0.049 Uiso 1 calc R .
C10 C 0.3764(5) 1.0265(5) 0.3221(3) 0.032(2) Uani 1 d . .
H10A H 0.4391(5) 1.0365(5) 0.3432(3) 0.038 Uiso 1 calc R .
C11 C 0.0577(6) 0.6161(5) 0.4738(3) 0.031(2) Uani 1 d . .
H11A H -0.0153(6) 0.6196(5) 0.4650(3) 0.037 Uiso 1 calc R .
C12 C 0.0856(6) 0.5886(5) 0.5261(3) 0.033(2) Uani 1 d . .
H12A H 0.0334(6) 0.5718(5) 0.5529(3) 0.039 Uiso 1 calc R .
C13 C 0.1911(6) 0.5855(5) 0.5396(3) 0.039(2) Uani 1 d . .
H13A H 0.2128(6) 0.5666(5) 0.5760(3) 0.047 Uiso 1 calc R .
C14 C 0.2644(6) 0.6097(5) 0.5003(3) 0.033(2) Uani 1 d . .
H14A H 0.3374(6) 0.6089(5) 0.5093(3) 0.040 Uiso 1 calc R .
C15 C 0.2312(5) 0.6357(5) 0.4467(3) 0.026(2) Uani 1 d . .
C16 C 0.4018(5) 0.6329(5) 0.4026(3) 0.024(2) Uani 1 d . .
C17 C 0.4326(6) 0.5419(5) 0.4174(3) 0.035(2) Uani 1 d . .
H17A H 0.3833(6) 0.4990(5) 0.4332(3) 0.041 Uiso 1 calc R .
C18 C 0.5362(6) 0.5149(5) 0.4088(4) 0.043(2) Uani 1 d . .
H18A H 0.5590(6) 0.4536(5) 0.4198(4) 0.052 Uiso 1 calc R .
C19 C 0.6064(6) 0.5770(6) 0.3844(4) 0.045(2) Uani 1 d . .
H19A H 0.6775(6) 0.5589(6) 0.3778(4) 0.054 Uiso 1 calc R .
C20 C 0.5716(5) 0.6649(5) 0.3700(3) 0.034(2) Uani 1 d . .
H20A H 0.6196(5) 0.7072(5) 0.3526(3) 0.041 Uiso 1 calc R .
O1S O 0.3136(16) 1.3058(18) 0.4339(12) 0.184(11) Uiso 0.50 d PD .
C1S C 0.3416(17) 1.3123(23) 0.4875(13) 0.150(14) Uiso 0.50 d PD .
C2S C 0.2500 1.2500 0.5080(12) 0.231(14) Uiso 1 d SD .
C3S C 0.1560(24) 1.2374(28) 0.4680(12) 0.142(13) Uiso 0.50 d PD .
C4S C 0.2151(26) 1.3266(23) 0.4489(15) 0.160(13) Uiso 0.50 d PD .

loop_
_atom_type_symbol
_atom_type_description
_atom_type_scat_dispersion_real
_atom_type_scat_dispersion_imag
_atom_type_scat_source
C C 0.0033 0.0016 'International Tables Vol C Tables 4.2.6.8 and 6.1.1.4'
H H 0.0000 0.0000 'International Tables Vol C Tables 4.2.6.8 and 6.1.1.4'
N N 0.0061 0.0033 'International Tables Vol C Tables 4.2.6.8 and 6.1.1.4'
Cl Cl 0.1484 0.1585 'International Tables Vol C Tables 4.2.6.8 and 6.1.1.4'
Ni Ni 0.3393 1.1124 'International Tables Vol C Tables 4.2.6.8 and 6.1.1.4'
O O 0.0106 0.0060 'International Tables Vol C Tables 4.2.6.8 and 6.1.1.4'

loop_
_geom_angle_atom_site_label_1
_geom_angle_atom_site_label_2
_geom_angle_atom_site_label_3
_geom_angle
_geom_angle_site_symmetry_1
_geom_angle_site_symmetry_3
_geom_angle_publ_flag
N6 Ni1 N3 165.0(2) 2_565 2_565 ?
N6 Ni1 N4 91.3(2) 2_565 . ?
N3 Ni1 N4 90.2(2) 2_565 . ?
N6 Ni1 N1 88.5(2) 2_565 . ?
N3 Ni1 N1 85.7(2) 2_565 . ?
N4 Ni1 N1 162.7(2) . . ?
N6 Ni1 Cl1 96.5(2) 2_565 . ?
N3 Ni1 Cl1 98.1(2) 2_565 . ?
N4 Ni1 Cl1 97.03(15) . . ?
N1 Ni1 Cl1 100.2(2) . . ?
N6 Ni1 Ni2 83.27(15) 2_565 . ?
N3 Ni1 Ni2 82.19(14) 2_565 . ?
N4 Ni1 Ni2 82.39(14) . . ?
N1 Ni1 Ni2 80.37(15) . . ?
Cl1 Ni1 Ni2 179.36(7) . . ?
N5 Ni2 N5 90.9(3) . 2_565 ?
N5 Ni2 N2 89.6(2) . 2_565 ?
N5 Ni2 N2 179.0(2) 2_565 2_565 ?
N5 Ni2 N2 179.0(2) . . ?
N5 Ni2 N2 89.6(2) 2_565 . ?
N2 Ni2 N2 89.9(3) 2_565 . ?
N5 Ni2 Ni1 88.4(2) . 2_565 ?
N5 Ni2 Ni1 89.4(2) 2_565 2_565 ?
N2 Ni2 Ni1 91.4(2) 2_565 2_565 ?
N2 Ni2 Ni1 90.7(2) . 2_565 ?
N5 Ni2 Ni1 89.4(2) . . ?
N5 Ni2 Ni1 88.4(2) 2_565 . ?
N2 Ni2 Ni1 90.7(2) 2_565 . ?
N2 Ni2 Ni1 91.4(2) . . ?
Ni1 Ni2 Ni1 177.00(7) 2_565 . ?
C1 N1 C5 118.5(6) . . ?
C1 N1 Ni1 118.3(4) . . ?
C5 N1 Ni1 122.9(4) . . ?
C6 N2 C5 122.4(5) . . ?
C6 N2 Ni2 120.4(4) . . ?
C5 N2 Ni2 116.9(4) . . ?
C10 N3 C6 118.8(5) . . ?
C10 N3 Ni1 119.5(4) . 2_565 ?
C6 N3 Ni1 121.2(4) . 2_565 ?
C11 N4 C15 118.1(6) . . ?
C11 N4 Ni1 121.5(5) . . ?
C15 N4 Ni1 120.4(4) . . ?
C15 N5 C16 121.0(6) . . ?
C15 N5 Ni2 120.1(4) . . ?
C16 N5 Ni2 118.9(4) . . ?
C16 N6 C20 118.2(6) . . ?
C16 N6 Ni1 120.5(4) . 2_565 ?
C20 N6 Ni1 121.1(5) . 2_565 ?
C2 C1 N1 123.6(7) . . ?
C1 C2 C3 118.0(7) . . ?
C4 C3 C2 119.7(7) . . ?
C3 C4 C5 119.1(7) . . ?
N1 C5 C4 121.0(6) . . ?
N1 C5 N2 114.0(6) . . ?
C4 C5 N2 124.6(6) . . ?
N2 C6 N3 115.3(5) . . ?
N2 C6 C7 124.7(6) . . ?
N3 C6 C7 120.0(6) . . ?
C8 C7 C6 120.0(6) . . ?
C7 C8 C9 119.4(7) . . ?
C10 C9 C8 118.6(7) . . ?
N3 C10 C9 123.1(6) . . ?
N4 C11 C12 123.6(7) . . ?
C11 C12 C13 118.5(7) . . ?
C14 C13 C12 119.5(7) . . ?
C13 C14 C15 119.5(7) . . ?
N4 C15 N5 115.4(6) . . ?
N4 C15 C14 120.7(6) . . ?
N5 C15 C14 123.8(6) . . ?
N6 C16 C17 121.2(6) . . ?
N6 C16 N5 114.4(6) . . ?
C17 C16 N5 124.1(6) . . ?
C18 C17 C16 119.0(7) . . ?
C19 C18 C17 119.9(7) . . ?
C20 C19 C18 118.6(7) . . ?
N6 C20 C19 122.9(7) . . ?
C3S O1S C1S 39.1(24) 2_575 . ?
C3S O1S C4S 104.8(30) 2_575 . ?
C1S O1S C4S 88.6(26) . . ?
C3S C1S O1S 54.6(32) 2_575 . ?
C3S C1S C2S 74.1(9) 2_575 . ?
O1S C1S C2S 93.7(21) . . ?
C3S C1S C4S 81.3(32) 2_575 . ?
O1S C1S C4S 45.7(13) . . ?
C2S C1S C4S 64.5(16) . . ?
C1S C2S C1S 142.9(32) 2_575 . ?
C1S C2S C3S 31.8(17) 2_575 . ?
C1S C2S C3S 117.0(22) . . ?
C1S C2S C3S 117.0(22) 2_575 2_575 ?
C1S C2S C3S 31.8(17) . 2_575 ?
C3S C2S C3S 103.2(30) . 2_575 ?
C1S C2S C4S 84.9(16) 2_575 . ?
C1S C2S C4S 66.3(20) . . ?
C3S C2S C4S 53.4(9) . . ?
C3S C2S C4S 68.9(18) 2_575 . ?
C1S C2S C4S 66.4(20) 2_575 2_575 ?
C1S C2S C4S 84.9(16) . 2_575 ?
C3S C2S C4S 68.9(18) . 2_575 ?
C3S C2S C4S 53.4(9) 2_575 2_575 ?
C4S C2S C4S 79.3(24) . 2_575 ?
C1S C3S O1S 86.2(42) 2_575 2_575 ?
C1S C3S C4S 146.2(24) 2_575 . ?
O1S C3S C4S 93.7(31) 2_575 . ?
C1S C3S C2S 74.1(8) 2_575 . ?
O1S C3S C2S 104.8(29) 2_575 . ?
C4S C3S C2S 73.3(19) . . ?
C1S C3S C4S 73.1(36) 2_575 2_575 ?
O1S C3S C4S 42.1(21) 2_575 2_575 ?
C4S C3S C4S 84.4(27) . 2_575 ?
C2S C3S C4S 62.9(16) . 2_575 ?
O1S C4S C3S 110.8(26) . . ?
O1S C4S C2S 81.4(19) . . ?
C3S C4S C2S 53.4(9) . . ?
O1S C4S C1S 45.7(13) . . ?
C3S C4S C1S 100.5(21) . . ?
C2S C4S C1S 49.1(12) . . ?
O1S C4S C3S 33.2(15) . 2_575 ?
C3S C4S C3S 87.5(21) . 2_575 ?
C2S C4S C3S 48.2(10) . 2_575 ?
C1S C4S C3S 25.7(12) . 2_575 ?

loop_
_geom_bond_atom_site_label_1
_geom_bond_atom_site_label_2
_geom_bond_distance
_geom_bond_site_symmetry_2
_geom_bond_publ_flag
Ni1 N6 2.063(5) 2_565 ?
Ni1 N3 2.080(5) 2_565 ?
Ni1 N4 2.086(5) . ?
Ni1 N1 2.099(5) . ?
Ni1 Cl1 2.334(2) . ?
Ni1 Ni2 2.4172(8) . ?
Ni2 N5 1.879(5) . ?
Ni2 N5 1.879(5) 2_565 ?
Ni2 N2 1.889(5) 2_565 ?
Ni2 N2 1.889(5) . ?
Ni2 Ni1 2.4172(8) 2_565 ?
N1 C1 1.350(8) . ?
N1 C5 1.358(8) . ?
N2 C6 1.366(8) . ?
N2 C5 1.389(8) . ?
N3 C10 1.343(8) . ?
N3 C6 1.367(8) . ?
N3 Ni1 2.080(5) 2_565 ?
N4 C11 1.343(8) . ?
N4 C15 1.350(8) . ?
N5 C15 1.368(8) . ?
N5 C16 1.394(8) . ?
N6 C16 1.356(8) . ?
N6 C20 1.362(8) . ?
N6 Ni1 2.063(5) 2_565 ?
C1 C2 1.345(9) . ?
C2 C3 1.401(10) . ?
C3 C4 1.376(9) . ?
C4 C5 1.384(9) . ?
C6 C7 1.390(9) . ?
C7 C8 1.375(9) . ?
C8 C9 1.381(10) . ?
C9 C10 1.365(9) . ?
C11 C12 1.357(9) . ?
C12 C13 1.376(10) . ?
C13 C14 1.363(10) . ?
C14 C15 1.397(9) . ?
C16 C17 1.390(9) . ?
C17 C18 1.383(10) . ?
C18 C19 1.379(10) . ?
C19 C20 1.363(10) . ?
O1S C3S 1.09(4) 2_575 ?
O1S C1S 1.33(3) . ?
O1S C4S 1.33(3) . ?
C1S C3S 0.84(4) 2_575 ?
C1S C2S 1.54(2) . ?
C1S C4S 1.86(5) . ?
C2S C1S 1.54(2) 2_575 ?
C2S C3S 1.54(2) . ?
C2S C3S 1.54(2) 2_575 ?
C2S C4S 1.83(4) . ?
C2S C4S 1.83(4) 2_575 ?
C3S C1S 0.84(4) 2_575 ?
C3S O1S 1.09(4) 2_575 ?
C3S C4S 1.54(2) . ?
C3S C4S 1.92(4) 2_575 ?
C4S C3S 1.92(4) 2_575 ?
